data_7001141
loop_
_publ_author_name
'Wu, Hua'
'Dong, Xian-Wu'
'Ma, Jian-Fang'
'Liu, Hai-Yan'
'Yang, Jin'
'Bai, Hong-Ye'

_publ_section_title
;
 Influence of anionic sulfonate-containing and nitrogen-containing
 mixed-ligands on the structures of silver coordination polymers
;
_journal_issue 17
_journal_name_full 'Dalton Transactions'
_journal_page_first 3162
_journal_page_last 3174
_journal_paper_doi 10.1039/b814942a
_journal_year 2009
_chemical_formula_moiety '3(C10 H8 Ag N2), C6 H2 N O9 S2, 7(H2 O)'
_chemical_formula_sum 'C36 H40 Ag3 N7 O16 S2'
_chemical_formula_weight 1214.48
_chemical_melting_point ?
_chemical_name_systematic
;
?
;
_space_group_IT_number 7
_symmetry_cell_setting monoclinic
_symmetry_space_group_name_Hall 'P -2yac'
_symmetry_space_group_name_H-M 'P 1 n 1'
_atom_sites_solution_hydrogens geom
_atom_sites_solution_primary direct
_atom_sites_solution_secondary difmap
_audit_creation_method SHELXL-97
_cell_angle_alpha 90.00
_cell_angle_beta 95.215(5)
_cell_angle_gamma 90.00
_cell_formula_units_Z 2
_cell_length_a 12.776(4)
_cell_length_b 11.394(5)
_cell_length_c 14.508(7)
_cell_measurement_reflns_used 6578
_cell_measurement_temperature 293(2)
_cell_measurement_theta_max 28.3
_cell_measurement_theta_min 1.8
_cell_volume 2103.2(15)
_computing_cell_refinement 'Bruker SMART'
_computing_data_collection 'Bruker SMART'
_computing_data_reduction 'Bruker SAINT software (Bruker, 1999)'
_computing_molecular_graphics 'SHELXS-97(Sheldrick, 1997)'
_computing_publication_material SHELXL-97
_computing_structure_refinement 'SHELXL-97 (Sheldrick, 1997)'
_computing_structure_solution 'SHELXS-97(Sheldrick, 1997)'
_diffrn_ambient_temperature 293(2)
_diffrn_measured_fraction_theta_full 0.998
_diffrn_measured_fraction_theta_max 0.938
_diffrn_measurement_device_type 'Bruker SMART APEX CCD'
_diffrn_measurement_method 'phi and omega scans'
_diffrn_radiation_monochromator graphite
_diffrn_radiation_source 'fine-focus sealed tube'
_diffrn_radiation_type MoK\a
_diffrn_radiation_wavelength 0.71069
_diffrn_reflns_av_R_equivalents 0.0569
_diffrn_reflns_av_sigmaI/netI 0.0883
_diffrn_reflns_limit_h_max 17
_diffrn_reflns_limit_h_min -10
_diffrn_reflns_limit_k_max 14
_diffrn_reflns_limit_k_min -13
_diffrn_reflns_limit_l_max 19
_diffrn_reflns_limit_l_min -18
_diffrn_reflns_number 12524
_diffrn_reflns_theta_full 25.00
_diffrn_reflns_theta_max 28.28
_diffrn_reflns_theta_min 1.79
_diffrn_standards_decay_% 0
_diffrn_standards_interval_count 0
_diffrn_standards_interval_time .
_diffrn_standards_number 0
_exptl_absorpt_coefficient_mu 1.563
_exptl_absorpt_correction_T_max 0.598
_exptl_absorpt_correction_T_min 0.521
_exptl_absorpt_correction_type empirical
_exptl_absorpt_process_details SADABS
_exptl_crystal_colour yellow
_exptl_crystal_density_diffrn 1.918
_exptl_crystal_density_meas ?
_exptl_crystal_density_method 'not measured'
_exptl_crystal_description block
_exptl_crystal_F_000 1212
_exptl_crystal_size_max 0.434
_exptl_crystal_size_mid 0.345
_exptl_crystal_size_min 0.319
_refine_diff_density_max 0.357
_refine_diff_density_min -0.485
_refine_diff_density_rms 0.066
_refine_ls_abs_structure_details 'Flack H D (1983), Acta Cryst. A39, 876-881'
_refine_ls_abs_structure_Flack 0.23(2)
_refine_ls_extinction_method none
_refine_ls_goodness_of_fit_ref 0.785
_refine_ls_hydrogen_treatment mixed
_refine_ls_matrix_type full
_refine_ls_number_parameters 620
_refine_ls_number_reflns 6578
_refine_ls_number_restraints 23
_refine_ls_restrained_S_all 0.785
_refine_ls_R_factor_all 0.0490
_refine_ls_R_factor_gt 0.0274
_refine_ls_shift/su_max 0.001
_refine_ls_shift/su_mean 0.000
_refine_ls_structure_factor_coef Fsqd
_refine_ls_weighting_details 'calc w=1/[\s^2^(Fo^2^)+(0.0151P)^2^+0.0000P] where P=(Fo^2^+2Fc^2^)/3'
_refine_ls_weighting_scheme calc
_refine_ls_wR_factor_gt 0.0467
_refine_ls_wR_factor_ref 0.0520
_reflns_number_gt 4115
_reflns_number_total 6578
_reflns_threshold_expression >2sigma(I)
_cod_data_source_file b814942a.txt
_cod_data_source_block compound7
_cod_depositor_comments
;
The following automatic conversions were performed:

'_chemical_melting_point' value 'not measured' was changed to '?' -
the value is undefined or not given.

Automatic conversion script
Id: cif_fix_values 1646 2011-03-28 12:23:43Z adriana 

The following automatic conversions were performed:

'_exptl_crystal_density_meas' value 'none' was changed to '?' - the
value is perceived as not measured.

Automatic conversion script
Id: cif_fix_values 3008 2015-01-20 13:52:24Z robertas 
;
_cod_original_sg_symbol_Hall 'P -2yac '
_cod_original_sg_symbol_H-M 'P n'
_cod_database_code 7001141

loop_
_symmetry_equiv_pos_as_xyz
'x, y, z'
'x+1/2, -y, z+1/2'

loop_
_atom_site_label
_atom_site_type_symbol
_atom_site_fract_x
_atom_site_fract_y
_atom_site_fract_z
_atom_site_U_iso_or_equiv
_atom_site_adp_type
_atom_site_occupancy
_atom_site_symmetry_multiplicity
_atom_site_calc_flag
_atom_site_refinement_flags
_atom_site_disorder_assembly
_atom_site_disorder_group
Ag1 Ag 0.40238(4) 0.72923(3) 0.44282(4) 0.05224(17) Uani 1 1 d . . .
Ag2 Ag 0.78943(5) -0.63281(3) 0.13909(4) 0.04691(15) Uani 1 1 d . . .
Ag3 Ag 0.68895(5) -0.59326(4) 0.33494(4) 0.05666(17) Uani 1 1 d . . .
C1 C 0.8536(5) 0.1188(5) 0.1999(5) 0.0354(18) Uani 1 1 d . . .
H1 H 0.9009 0.1601 0.2403 0.042 Uiso 1 1 calc R . .
C2 C 0.8543(5) -0.0033(5) 0.2033(5) 0.0309(16) Uani 1 1 d . . .
H2 H 0.8992 -0.0414 0.2477 0.037 Uiso 1 1 calc R . .
C3 C 0.7893(6) -0.0689(4) 0.1417(6) 0.0284(15) Uani 1 1 d . . .
C4 C 0.7201(5) -0.0047(5) 0.0802(5) 0.0341(17) Uani 1 1 d . . .
H4 H 0.6722 -0.0437 0.0389 0.041 Uiso 1 1 calc R . .
C5 C 0.7231(5) 0.1168(6) 0.0813(5) 0.0408(19) Uani 1 1 d . . .
H5 H 0.6784 0.1579 0.0385 0.049 Uiso 1 1 calc R . .
C6 C 0.8700(6) -0.3832(6) 0.1819(5) 0.0370(19) Uani 1 1 d . . .
H6 H 0.9267 -0.4238 0.2112 0.044 Uiso 1 1 calc R . .
C8 C 0.7901(6) -0.1975(4) 0.1406(5) 0.0280(14) Uani 1 1 d . . .
C9 C 0.7070(6) -0.2609(6) 0.0981(6) 0.041(2) Uani 1 1 d . . .
H9 H 0.6487 -0.2215 0.0702 0.049 Uiso 1 1 calc R . .
C10 C 0.7094(6) -0.3824(6) 0.0964(5) 0.0418(19) Uani 1 1 d . . .
H10 H 0.6538 -0.4232 0.0654 0.050 Uiso 1 1 calc R . .
C11 C 0.4740(6) 0.9784(5) 0.4940(5) 0.0318(17) Uani 1 1 d . . .
H11 H 0.5205 0.9372 0.5351 0.038 Uiso 1 1 calc R . .
C12 C 0.4771(5) 1.0996(5) 0.4952(5) 0.0290(16) Uani 1 1 d . . .
H12 H 0.5238 1.1384 0.5377 0.035 Uiso 1 1 calc R . .
C13 C 0.4105(6) 1.1635(4) 0.4330(5) 0.0281(16) Uani 1 1 d . . .
C14 C 0.3422(5) 1.1002(5) 0.3721(5) 0.0379(18) Uani 1 1 d . . .
H14 H 0.2962 1.1390 0.3290 0.046 Uiso 1 1 calc R . .
C15 C 0.3429(5) 0.9807(5) 0.3758(5) 0.0403(19) Uani 1 1 d . . .
H15 H 0.2968 0.9396 0.3343 0.048 Uiso 1 1 calc R . .
C16 C 0.4872(6) 1.4816(6) 0.4750(5) 0.0351(17) Uani 1 1 d . . .
H16 H 0.5443 1.5228 0.5032 0.042 Uiso 1 1 calc R . .
C17 C 0.4910(6) 1.3587(5) 0.4760(5) 0.038(2) Uani 1 1 d . . .
H17 H 0.5485 1.3202 0.5062 0.046 Uiso 1 1 calc R . .
C18 C 0.4096(6) 1.2954(4) 0.4324(5) 0.0277(15) Uani 1 1 d . . .
C19 C 0.3254(6) 1.3575(5) 0.3873(5) 0.041(2) Uani 1 1 d . . .
H19 H 0.2693 1.3183 0.3556 0.049 Uiso 1 1 calc R . .
C20 C 0.3280(6) 1.4800(6) 0.3912(5) 0.0422(19) Uani 1 1 d . . .
H20 H 0.2722 1.5211 0.3609 0.051 Uiso 1 1 calc R . .
C21 C 0.3639(5) 0.5609(5) 0.1336(4) 0.0309(14) Uani 1 1 d . . .
C22 C 0.3678(4) 0.4346(4) 0.1187(4) 0.0317(14) Uani 1 1 d . . .
C23 C 0.2855(6) 0.3619(4) 0.1337(5) 0.0356(12) Uani 1 1 d . . .
H23 H 0.2925 0.2815 0.1251 0.043 Uiso 1 1 calc R . .
C24 C 0.1902(4) 0.4063(4) 0.1619(4) 0.0312(14) Uani 1 1 d . . .
C25 C 0.1824(5) 0.5263(4) 0.1746(4) 0.0315(14) Uani 1 1 d . . .
H25 H 0.1199 0.5581 0.1916 0.038 Uiso 1 1 calc R . .
C26 C 0.2660(4) 0.5989(4) 0.1623(4) 0.0332(14) Uani 1 1 d . . .
C27 C 0.7350(6) 0.1569(5) 0.4089(5) 0.0460(19) Uani 1 1 d . . .
H27 H 0.7813 0.1978 0.4504 0.055 Uiso 1 1 calc R . .
C28 C 0.7339(5) 0.0375(5) 0.4168(5) 0.0401(18) Uani 1 1 d . . .
H28 H 0.7777 0.0002 0.4624 0.048 Uiso 1 1 calc R . .
C29 C 0.6670(5) -0.0277(4) 0.3562(4) 0.0289(15) Uani 1 1 d . . .
C30 C 0.6031(6) 0.0351(6) 0.2912(5) 0.0301(15) Uani 1 1 d . . .
H30 H 0.5563 -0.0037 0.2488 0.036 Uiso 1 1 calc R . .
C31 C 0.6101(5) 0.1565(6) 0.2903(5) 0.0416(18) Uani 1 1 d . . .
H31 H 0.5659 0.1969 0.2468 0.050 Uiso 1 1 calc R . .
C32 C 0.5989(7) -0.3456(6) 0.3004(6) 0.046(2) Uani 1 1 d . . .
H32 H 0.5466 -0.3870 0.2654 0.055 Uiso 1 1 calc R . .
C33 C 0.5927(6) -0.2253(5) 0.3056(5) 0.0400(19) Uani 1 1 d . . .
H33 H 0.5355 -0.1874 0.2745 0.048 Uiso 1 1 calc R . .
C34 C 0.6676(6) -0.1598(4) 0.3547(5) 0.0312(18) Uani 1 1 d . . .
C35 C 0.7499(6) -0.2222(5) 0.4004(5) 0.045(2) Uani 1 1 d . . .
H35 H 0.8030 -0.1832 0.4364 0.054 Uiso 1 1 calc R . .
C36 C 0.7524(7) -0.3415(6) 0.3920(6) 0.055(2) Uani 1 1 d . . .
H36 H 0.8098 -0.3810 0.4213 0.066 Uiso 1 1 calc R . .
C7 C 0.8718(6) -0.2616(5) 0.1849(6) 0.044(2) Uani 1 1 d . . .
H77 H 0.9281 -0.2230 0.2168 0.052 Uiso 1 1 calc R . .
N1 N 0.4076(5) 0.9190(4) 0.4369(5) 0.0353(13) Uani 1 1 d . . .
N2 N 0.4061(6) 1.5419(4) 0.4359(5) 0.0400(14) Uani 1 1 d . . .
N3 N 0.2497(4) 0.7224(4) 0.1814(4) 0.0425(14) Uani 1 1 d . . .
N4 N 0.6797(6) -0.4042(4) 0.3456(5) 0.0408(15) Uani 1 1 d . . .
N5 N 0.6760(5) 0.2194(4) 0.3475(4) 0.0332(14) Uani 1 1 d . . .
N6 N 0.7926(6) -0.4441(3) 0.1398(5) 0.0369(13) Uani 1 1 d . . .
N7 N 0.7885(6) 0.1781(3) 0.1419(5) 0.0329(12) Uani 1 1 d . . .
O1 O 0.1253(3) 0.2220(3) 0.2425(3) 0.0566(13) Uani 1 1 d . . .
O2 O 0.0509(3) 0.2647(3) 0.0859(3) 0.0561(13) Uani 1 1 d . . .
O3 O 0.0040(3) 0.3817(3) 0.2136(3) 0.0590(13) Uani 1 1 d . . .
O4 O 0.4653(3) 0.2482(3) 0.0712(3) 0.0496(12) Uani 1 1 d . . .
O5 O 0.5105(3) 0.4321(3) 0.0016(3) 0.0469(11) Uani 1 1 d . . .
O6 O 0.5670(3) 0.3936(3) 0.1622(3) 0.0473(11) Uani 1 1 d . . .
O7 O 0.1602(4) 0.7631(3) 0.1670(4) 0.0660(16) Uani 1 1 d . . .
O8 O 0.3241(4) 0.7807(4) 0.2135(4) 0.0708(15) Uani 1 1 d . . .
O9 O 0.4394(3) 0.6257(4) 0.1178(3) 0.0536(13) Uani 1 1 d . . .
S1 S 0.08592(13) 0.30988(13) 0.17705(12) 0.0369(4) Uani 1 1 d . . .
S2 S 0.48769(13) 0.37368(13) 0.08603(12) 0.0371(4) Uani 1 1 d . . .
O1W O 0.9007(5) -0.6147(5) 0.3835(5) 0.0818(18) Uani 1 1 d D . .
O2W O 0.5188(6) 0.1349(5) 0.8879(5) 0.093(2) Uani 1 1 d D . .
O3W O 0.0479(6) 0.1015(4) 0.3922(4) 0.0857(19) Uani 1 1 d D . .
O4W O 0.3975(5) 0.0376(4) 0.1338(5) 0.0891(19) Uani 1 1 d D . .
O5W O 0.1889(5) 0.0155(4) 0.1541(5) 0.095(2) Uani 1 1 d D . .
O6W O 0.4674(5) 0.8415(4) 0.0492(5) 0.0842(18) Uani 1 1 d D . .
O7W O 0.6611(6) 0.3184(5) 0.8925(5) 0.112(3) Uani 1 1 d D . .
H1A H 0.939(7) -0.580(8) 0.429(5) 0.168 Uiso 1 1 d D . .
H2A H 0.538(8) 0.064(5) 0.911(7) 0.168 Uiso 1 1 d D . .
H2B H 0.519(8) 0.160(8) 0.951(4) 0.168 Uiso 1 1 d D . .
H3A H 0.067(8) 0.165(6) 0.362(6) 0.168 Uiso 1 1 d D . .
H3B H 0.020(9) 0.135(8) 0.437(6) 0.168 Uiso 1 1 d D . .
H4A H 0.330(4) 0.064(8) 0.119(8) 0.168 Uiso 1 1 d D . .
H4B H 0.424(7) 0.115(6) 0.119(8) 0.168 Uiso 1 1 d D . .
H5B H 0.155(7) 0.090(5) 0.159(7) 0.168 Uiso 1 1 d D . .
H6A H 0.449(8) 0.774(4) 0.055(7) 0.168 Uiso 1 1 d D . .
H6B H 0.438(9) 0.887(6) 0.082(8) 0.168 Uiso 1 1 d D . .
H7A H 0.638(7) 0.264(6) 0.860(7) 0.168 Uiso 1 1 d D . .
H7B H 0.601(6) 0.364(7) 0.878(8) 0.168 Uiso 1 1 d D . .
H1B H 0.933(8) -0.591(9) 0.341(5) 0.168 Uiso 1 1 d D . .
H5A H 0.176(8) -0.039(6) 0.188(7) 0.168 Uiso 1 1 d D . .

loop_
_atom_site_aniso_label
_atom_site_aniso_U_11
_atom_site_aniso_U_22
_atom_site_aniso_U_33
_atom_site_aniso_U_23
_atom_site_aniso_U_13
_atom_site_aniso_U_12
Ag1 0.0772(4) 0.0149(2) 0.0651(4) -0.0003(3) 0.0090(3) 0.0018(3)
Ag2 0.0601(4) 0.0145(2) 0.0676(4) -0.0008(3) 0.0138(3) -0.0021(3)
Ag3 0.0812(5) 0.0237(2) 0.0672(4) -0.0011(3) 0.0183(3) -0.0001(3)
C1 0.032(4) 0.025(3) 0.050(5) 0.000(3) 0.008(4) -0.009(3)
C2 0.033(4) 0.021(3) 0.039(4) 0.005(3) 0.006(3) 0.009(3)
C3 0.027(4) 0.023(3) 0.037(4) 0.003(4) 0.007(3) 0.000(3)
C4 0.032(4) 0.023(3) 0.046(5) 0.005(3) -0.002(3) -0.002(3)
C5 0.044(5) 0.021(4) 0.055(5) 0.002(3) -0.006(4) 0.004(3)
C6 0.034(5) 0.022(4) 0.056(5) 0.005(3) 0.009(4) 0.003(3)
C8 0.032(4) 0.019(3) 0.035(4) -0.002(4) 0.016(3) 0.001(4)
C9 0.036(5) 0.025(4) 0.060(5) 0.002(3) -0.005(4) 0.000(3)
C10 0.046(5) 0.026(4) 0.053(5) 0.001(3) 0.002(4) -0.010(4)
C11 0.036(4) 0.020(3) 0.041(5) -0.001(3) 0.007(4) 0.008(3)
C12 0.032(4) 0.025(3) 0.030(4) -0.004(3) 0.003(3) -0.003(3)
C13 0.034(4) 0.016(3) 0.036(4) -0.005(3) 0.016(3) -0.001(3)
C14 0.050(5) 0.025(3) 0.036(4) 0.000(3) -0.010(4) -0.001(3)
C15 0.051(5) 0.025(4) 0.043(5) -0.005(3) -0.006(4) 0.000(3)
C16 0.035(4) 0.027(3) 0.043(5) -0.011(3) 0.005(3) -0.013(3)
C17 0.040(5) 0.017(3) 0.057(6) 0.009(3) 0.003(4) 0.009(3)
C18 0.041(4) 0.016(3) 0.028(4) 0.002(3) 0.010(3) 0.001(3)
C19 0.050(5) 0.023(3) 0.046(5) 0.003(3) -0.011(4) 0.000(3)
C20 0.061(5) 0.027(4) 0.034(4) 0.004(3) -0.020(4) 0.005(3)
C21 0.028(4) 0.034(3) 0.031(4) 0.001(3) 0.003(3) -0.009(3)
C22 0.020(3) 0.031(3) 0.043(4) 0.005(3) -0.003(3) 0.001(2)
C23 0.035(3) 0.025(2) 0.045(4) -0.001(3) -0.002(3) -0.004(3)
C24 0.027(4) 0.024(3) 0.041(4) -0.001(3) -0.001(3) -0.011(2)
C25 0.028(4) 0.034(3) 0.032(4) -0.008(3) 0.001(3) -0.001(3)
C26 0.033(4) 0.026(3) 0.040(4) -0.006(2) -0.001(3) -0.004(2)
C27 0.059(5) 0.035(4) 0.044(5) -0.009(3) -0.001(4) -0.012(3)
C28 0.040(4) 0.029(3) 0.050(5) 0.003(3) -0.003(4) 0.006(3)
C29 0.034(4) 0.025(3) 0.030(4) 0.001(3) 0.013(3) 0.004(3)
C30 0.033(4) 0.028(3) 0.030(4) 0.007(3) 0.008(3) 0.002(3)
C31 0.033(4) 0.036(4) 0.055(5) 0.009(3) -0.004(4) 0.005(3)
C32 0.051(5) 0.036(4) 0.048(5) -0.004(3) -0.006(4) -0.005(3)
C33 0.044(5) 0.035(4) 0.041(5) -0.003(3) 0.001(4) -0.002(3)
C34 0.040(5) 0.026(3) 0.027(4) -0.002(3) -0.001(3) -0.002(3)
C35 0.051(5) 0.030(4) 0.052(5) -0.008(3) -0.004(4) 0.000(3)
C36 0.061(6) 0.031(4) 0.068(6) -0.001(4) -0.018(5) 0.013(4)
C7 0.044(5) 0.019(3) 0.067(6) 0.000(3) 0.000(4) 0.001(3)
N1 0.037(3) 0.024(3) 0.046(4) 0.008(3) 0.011(3) 0.006(3)
N2 0.045(4) 0.024(2) 0.050(4) 0.003(3) 0.000(3) -0.004(3)
N3 0.041(4) 0.028(3) 0.057(4) -0.002(2) -0.005(3) -0.012(3)
N4 0.065(4) 0.023(2) 0.034(4) -0.002(3) 0.002(3) 0.014(3)
N5 0.042(4) 0.030(3) 0.028(3) 0.004(3) 0.001(3) -0.004(3)
N6 0.039(3) 0.017(2) 0.055(4) 0.005(3) 0.009(3) 0.006(3)
N7 0.035(3) 0.019(2) 0.044(3) -0.002(3) 0.004(2) -0.006(3)
O1 0.038(3) 0.052(3) 0.079(4) 0.038(2) -0.001(3) -0.007(2)
O2 0.060(3) 0.048(2) 0.056(3) -0.002(2) -0.016(2) -0.025(2)
O3 0.039(3) 0.040(2) 0.102(4) 0.001(2) 0.030(3) 0.003(2)
O4 0.042(3) 0.021(2) 0.087(4) -0.004(2) 0.011(2) 0.0028(17)
O5 0.045(3) 0.042(2) 0.056(3) 0.010(2) 0.021(2) 0.0019(19)
O6 0.033(3) 0.050(2) 0.057(3) 0.004(2) -0.007(2) -0.0011(19)
O7 0.047(3) 0.028(2) 0.120(5) -0.007(3) -0.007(3) 0.010(2)
O8 0.054(3) 0.046(2) 0.115(5) -0.034(3) 0.019(3) -0.014(2)
O9 0.042(3) 0.030(2) 0.089(4) 0.002(2) 0.012(3) -0.006(2)
S1 0.0304(10) 0.0271(7) 0.0537(12) 0.0027(8) 0.0068(9) -0.0062(7)
S2 0.0335(10) 0.0274(7) 0.0507(11) 0.0034(8) 0.0064(9) -0.0011(7)
O1W 0.062(4) 0.088(4) 0.095(5) -0.020(4) 0.005(4) -0.018(3)
O2W 0.097(5) 0.076(4) 0.104(5) -0.016(4) -0.012(4) -0.009(3)
O3W 0.120(5) 0.069(4) 0.072(4) 0.021(3) 0.029(4) 0.009(4)
O4W 0.103(5) 0.048(3) 0.116(5) 0.004(3) 0.008(5) -0.005(3)
O5W 0.093(5) 0.051(3) 0.139(6) -0.007(3) -0.001(4) 0.008(3)
O6W 0.076(5) 0.066(3) 0.112(5) 0.027(3) 0.017(4) 0.008(3)
O7W 0.132(7) 0.069(4) 0.144(7) -0.009(4) 0.065(5) -0.030(4)

loop_
_atom_type_symbol
_atom_type_description
_atom_type_scat_dispersion_real
_atom_type_scat_dispersion_imag
_atom_type_scat_source
C C 0.0033 0.0016 'International Tables Vol C Tables 4.2.6.8 and 6.1.1.4'
H H 0.0000 0.0000 'International Tables Vol C Tables 4.2.6.8 and 6.1.1.4'
N N 0.0061 0.0033 'International Tables Vol C Tables 4.2.6.8 and 6.1.1.4'
O O 0.0106 0.0060 'International Tables Vol C Tables 4.2.6.8 and 6.1.1.4'
S S 0.1246 0.1234 'International Tables Vol C Tables 4.2.6.8 and 6.1.1.4'
Ag Ag -0.8971 1.1015 'International Tables Vol C Tables 4.2.6.8 and 6.1.1.4'

loop_
_geom_angle_atom_site_label_1
_geom_angle_atom_site_label_2
_geom_angle_atom_site_label_3
_geom_angle
_geom_angle_site_symmetry_1
_geom_angle_site_symmetry_3
_geom_angle_publ_flag
N2 Ag1 N1 174.0(3) 1_545 . ?
N6 Ag2 N7 178.5(4) . 1_545 ?
N6 Ag2 Ag3 82.30(19) . . ?
N7 Ag2 Ag3 96.8(2) 1_545 . ?
N5 Ag3 N4 167.8(3) 1_545 . ?
N5 Ag3 Ag2 88.63(15) 1_545 . ?
N4 Ag3 Ag2 103.20(17) . . ?
N7 C1 C2 122.5(6) . . ?
N7 C1 H1 118.8 . . ?
C2 C1 H1 118.8 . . ?
C3 C2 C1 121.1(6) . . ?
C3 C2 H2 119.5 . . ?
C1 C2 H2 119.5 . . ?
C2 C3 C4 115.9(5) . . ?
C2 C3 C8 122.9(6) . . ?
C4 C3 C8 121.2(6) . . ?
C5 C4 C3 119.9(6) . . ?
C5 C4 H4 120.1 . . ?
C3 C4 H4 120.1 . . ?
N7 C5 C4 122.6(7) . . ?
N7 C5 H5 118.7 . . ?
C4 C5 H5 118.7 . . ?
N6 C6 C7 123.6(7) . . ?
N6 C6 H6 118.2 . . ?
C7 C6 H6 118.2 . . ?
C9 C8 C7 116.6(5) . . ?
C9 C8 C3 121.5(6) . . ?
C7 C8 C3 121.9(6) . . ?
C8 C9 C10 120.9(7) . . ?
C8 C9 H9 119.5 . . ?
C10 C9 H9 119.5 . . ?
N6 C10 C9 121.2(7) . . ?
N6 C10 H10 119.4 . . ?
C9 C10 H10 119.4 . . ?
N1 C11 C12 122.5(7) . . ?
N1 C11 H11 118.7 . . ?
C12 C11 H11 118.7 . . ?
C11 C12 C13 120.0(6) . . ?
C11 C12 H12 120.0 . . ?
C13 C12 H12 120.0 . . ?
C14 C13 C12 117.0(5) . . ?
C14 C13 C18 120.9(6) . . ?
C12 C13 C18 122.1(6) . . ?
C15 C14 C13 119.5(7) . . ?
C15 C14 H14 120.2 . . ?
C13 C14 H14 120.2 . . ?
N1 C15 C14 123.2(7) . . ?
N1 C15 H15 118.4 . . ?
C14 C15 H15 118.4 . . ?
N2 C16 C17 123.2(7) . . ?
N2 C16 H16 118.4 . . ?
C17 C16 H16 118.4 . . ?
C18 C17 C16 119.7(7) . . ?
C18 C17 H17 120.1 . . ?
C16 C17 H17 120.1 . . ?
C17 C18 C19 117.9(5) . . ?
C17 C18 C13 121.2(6) . . ?
C19 C18 C13 120.8(7) . . ?
C18 C19 C20 118.1(7) . . ?
C18 C19 H19 121.0 . . ?
C20 C19 H19 121.0 . . ?
N2 C20 C19 124.1(7) . . ?
N2 C20 H20 118.0 . . ?
C19 C20 H20 118.0 . . ?
O9 C21 C26 126.0(5) . . ?
O9 C21 C22 121.2(5) . . ?
C26 C21 C22 112.8(5) . . ?
C23 C22 C21 122.4(5) . . ?
C23 C22 S2 119.8(4) . . ?
C21 C22 S2 117.7(4) . . ?
C22 C23 C24 121.5(4) . . ?
C22 C23 H23 119.2 . . ?
C24 C23 H23 119.2 . . ?
C25 C24 C23 117.9(5) . . ?
C25 C24 S1 122.4(4) . . ?
C23 C24 S1 119.7(4) . . ?
C24 C25 C26 120.7(5) . . ?
C24 C25 H25 119.7 . . ?
C26 C25 H25 119.7 . . ?
C25 C26 C21 124.7(5) . . ?
C25 C26 N3 115.5(5) . . ?
C21 C26 N3 119.8(5) . . ?
N5 C27 C28 125.7(6) . . ?
N5 C27 H27 117.2 . . ?
C28 C27 H27 117.2 . . ?
C27 C28 C29 119.5(6) . . ?
C27 C28 H28 120.3 . . ?
C29 C28 H28 120.3 . . ?
C30 C29 C28 116.4(5) . . ?
C30 C29 C34 120.6(6) . . ?
C28 C29 C34 122.8(6) . . ?
C29 C30 C31 119.1(7) . . ?
C29 C30 H30 120.5 . . ?
C31 C30 H30 120.5 . . ?
N5 C31 C30 124.6(7) . . ?
N5 C31 H31 117.7 . . ?
C30 C31 H31 117.7 . . ?
N4 C32 C33 120.8(7) . . ?
N4 C32 H32 119.6 . . ?
C33 C32 H32 119.6 . . ?
C34 C33 C32 122.3(7) . . ?
C34 C33 H33 118.9 . . ?
C32 C33 H33 118.9 . . ?
C33 C34 C35 115.8(5) . . ?
C33 C34 C29 123.5(6) . . ?
C35 C34 C29 120.7(6) . . ?
C36 C35 C34 119.4(7) . . ?
C36 C35 H35 120.3 . . ?
C34 C35 H35 120.3 . . ?
N4 C36 C35 124.7(8) . . ?
N4 C36 H36 117.7 . . ?
C35 C36 H36 117.7 . . ?
C6 C7 C8 120.2(7) . . ?
C6 C7 H77 119.9 . . ?
C8 C7 H77 119.9 . . ?
C11 N1 C15 117.7(5) . . ?
C11 N1 Ag1 120.6(5) . . ?
C15 N1 Ag1 121.7(5) . . ?
C16 N2 C20 116.8(5) . . ?
C16 N2 Ag1 121.2(5) . 1_565 ?
C20 N2 Ag1 122.0(5) . 1_565 ?
O8 N3 O7 122.6(5) . . ?
O8 N3 C26 118.7(5) . . ?
O7 N3 C26 118.6(5) . . ?
C36 N4 C32 117.1(5) . . ?
C36 N4 Ag3 122.7(5) . . ?
C32 N4 Ag3 120.2(5) . . ?
C27 N5 C31 114.7(5) . . ?
C27 N5 Ag3 123.3(5) . 1_565 ?
C31 N5 Ag3 121.9(5) . 1_565 ?
C6 N6 C10 117.4(4) . . ?
C6 N6 Ag2 123.0(5) . . ?
C10 N6 Ag2 119.6(5) . . ?
C1 N7 C5 118.0(4) . . ?
C1 N7 Ag2 121.4(5) . 1_565 ?
C5 N7 Ag2 120.6(5) . 1_565 ?
O1 S1 O2 114.5(3) . . ?
O1 S1 O3 111.6(3) . . ?
O2 S1 O3 110.9(3) . . ?
O1 S1 C24 107.1(3) . . ?
O2 S1 C24 106.4(3) . . ?
O3 S1 C24 105.7(2) . . ?
O5 S2 O6 113.2(3) . . ?
O5 S2 O4 112.1(3) . . ?
O6 S2 O4 112.2(2) . . ?
O5 S2 C22 106.9(2) . . ?
O6 S2 C22 107.1(3) . . ?
O4 S2 C22 104.9(2) . . ?
H1A O1W H1B 98(6) . . ?
H2A O2W H2B 86(5) . . ?
H3A O3W H3B 99(6) . . ?
H4A O4W H4B 89(5) . . ?
H5B O5W H5A 121(7) . . ?
H6A O6W H6B 113(7) . . ?
H7A O7W H7B 93(6) . . ?

loop_
_geom_bond_atom_site_label_1
_geom_bond_atom_site_label_2
_geom_bond_distance
_geom_bond_site_symmetry_2
_geom_bond_publ_flag
Ag1 N2 2.137(5) 1_545 ?
Ag1 N1 2.166(4) . ?
Ag2 N6 2.150(4) . ?
Ag2 N7 2.155(4) 1_545 ?
Ag2 Ag3 3.2539(15) . ?
Ag3 N5 2.150(5) 1_545 ?
Ag3 N4 2.163(4) . ?
C1 N7 1.315(10) . ?
C1 C2 1.393(8) . ?
C1 H1 0.9300 . ?
C2 C3 1.382(10) . ?
C2 H2 0.9300 . ?
C3 C4 1.403(9) . ?
C3 C8 1.465(7) . ?
C4 C5 1.386(8) . ?
C4 H4 0.9300 . ?
C5 N7 1.350(9) . ?
C5 H5 0.9300 . ?
C6 N6 1.312(9) . ?
C6 C7 1.386(8) . ?
C6 H6 0.9300 . ?
C8 C9 1.382(10) . ?
C8 C7 1.384(10) . ?
C9 C10 1.385(9) . ?
C9 H9 0.9300 . ?
C10 N6 1.378(10) . ?
C10 H10 0.9300 . ?
C11 N1 1.318(10) . ?
C11 C12 1.381(8) . ?
C11 H11 0.9300 . ?
C12 C13 1.390(10) . ?
C12 H12 0.9300 . ?
C13 C14 1.387(10) . ?
C13 C18 1.502(7) . ?
C14 C15 1.363(8) . ?
C14 H14 0.9300 . ?
C15 N1 1.352(9) . ?
C15 H15 0.9300 . ?
C16 N2 1.327(10) . ?
C16 C17 1.400(8) . ?
C16 H16 0.9300 . ?
C17 C18 1.372(10) . ?
C17 H17 0.9300 . ?
C18 C19 1.400(10) . ?
C19 C20 1.397(9) . ?
C19 H19 0.9300 . ?
C20 N2 1.340(9) . ?
C20 H20 0.9300 . ?
C21 O9 1.253(6) . ?
C21 C26 1.421(8) . ?
C21 C22 1.457(7) . ?
C22 C23 1.372(8) . ?
C22 S2 1.785(6) . ?
C23 C24 1.412(8) . ?
C23 H23 0.9300 . ?
C24 C25 1.384(6) . ?
C24 S1 1.756(5) . ?
C25 C26 1.376(7) . ?
C25 H25 0.9300 . ?
C26 N3 1.453(6) . ?
C27 N5 1.321(9) . ?
C27 C28 1.366(8) . ?
C27 H27 0.9300 . ?
C28 C29 1.385(8) . ?
C28 H28 0.9300 . ?
C29 C30 1.389(9) . ?
C29 C34 1.505(7) . ?
C30 C31 1.385(9) . ?
C30 H30 0.9300 . ?
C31 N5 1.336(9) . ?
C31 H31 0.9300 . ?
C32 N4 1.349(10) . ?
C32 C33 1.375(8) . ?
C32 H32 0.9300 . ?
C33 C34 1.362(9) . ?
C33 H33 0.9300 . ?
C34 C35 1.387(10) . ?
C35 C36 1.365(8) . ?
C35 H35 0.9300 . ?
C36 N4 1.309(10) . ?
C36 H36 0.9300 . ?
C7 H77 0.9300 . ?
N2 Ag1 2.137(5) 1_565 ?
N3 O8 1.217(6) . ?
N3 O7 1.234(6) . ?
N5 Ag3 2.150(5) 1_565 ?
N7 Ag2 2.155(4) 1_565 ?
O1 S1 1.438(4) . ?
O2 S1 1.452(5) . ?
O3 S1 1.466(4) . ?
O4 S2 1.470(3) . ?
O5 S2 1.447(4) . ?
O6 S2 1.448(4) . ?
O1W H1A 0.88(4) . ?
O1W H1B 0.83(4) . ?
O2W H2A 0.90(5) . ?
O2W H2B 0.96(5) . ?
O3W H3A 0.90(4) . ?
O3W H3B 0.86(4) . ?
O4W H4A 0.92(4) . ?
O4W H4B 0.98(4) . ?
O5W H5B 0.96(4) . ?
O5W H5A 0.81(4) . ?
O6W H6A 0.81(4) . ?
O6W H6B 0.82(5) . ?
O7W H7A 0.82(5) . ?
O7W H7B 0.93(5) . ?

loop_
_geom_hbond_atom_site_label_D
_geom_hbond_atom_site_label_H
_geom_hbond_atom_site_label_A
_geom_hbond_distance_DH
_geom_hbond_distance_HA
_geom_hbond_distance_DA
_geom_hbond_angle_DHA
_geom_hbond_site_symmetry_A
O1W H1A O5 0.88(4) 2.15(6) 2.965(7) 155(9) 2
O1W H1B O3 0.83(4) 2.15(6) 2.900(8) 152(10) 1_645
O2W H2B O4 0.96(5) 2.17(5) 3.089(9) 158(9) 1_556
O2W H2A O3W 0.90(5) 1.92(6) 2.719(8) 148(9) 2
O3W H3A O1 0.90(4) 2.05(6) 2.823(7) 144(8) .
O3W H3B O6W 0.86(4) 1.84(5) 2.664(8) 161(9) 2_465
O4W H4B O4 0.98(4) 1.77(5) 2.734(6) 170(10) .
O4W H4A O5W 0.92(4) 2.00(7) 2.720(9) 134(9) .
O5W H5B O1 0.96(4) 1.99(7) 2.834(8) 145(9) .
O5W H5A O7 0.81(4) 2.29(8) 2.907(7) 134(10) 1_545
O6W H6A O9 0.81(4) 1.93(6) 2.688(6) 155(11) .
O6W H6B O4W 0.82(5) 1.96(5) 2.737(8) 158(10) 1_565
O7W H7B O5 0.93(5) 2.35(11) 2.904(8) 118(9) 1_556
O7W H7A O2W 0.82(5) 2.17(9) 2.767(9) 129(10) .

loop_
_geom_torsion_atom_site_label_1
_geom_torsion_atom_site_label_2
_geom_torsion_atom_site_label_3
_geom_torsion_atom_site_label_4
_geom_torsion
_geom_torsion_site_symmetry_1
_geom_torsion_site_symmetry_2
_geom_torsion_site_symmetry_3
_geom_torsion_site_symmetry_4
_geom_torsion_publ_flag
N6 Ag2 Ag3 N5 179.1(3) . . . 1_545 ?
N7 Ag2 Ag3 N5 -2.1(2) 1_545 . . 1_545 ?
N6 Ag2 Ag3 N4 2.2(2) . . . . ?
N7 Ag2 Ag3 N4 -179.0(3) 1_545 . . . ?
N7 C1 C2 C3 3.3(10) . . . . ?
C1 C2 C3 C4 -3.3(10) . . . . ?
C1 C2 C3 C8 177.8(5) . . . . ?
C2 C3 C4 C5 2.8(10) . . . . ?
C8 C3 C4 C5 -178.2(6) . . . . ?
C3 C4 C5 N7 -2.3(11) . . . . ?
C2 C3 C8 C9 161.6(8) . . . . ?
C4 C3 C8 C9 -17.4(9) . . . . ?
C2 C3 C8 C7 -15.9(9) . . . . ?
C4 C3 C8 C7 165.1(8) . . . . ?
C7 C8 C9 C10 -3.3(12) . . . . ?
C3 C8 C9 C10 179.1(6) . . . . ?
C8 C9 C10 N6 2.4(11) . . . . ?
N1 C11 C12 C13 -1.8(10) . . . . ?
C11 C12 C13 C14 0.5(10) . . . . ?
C11 C12 C13 C18 179.1(6) . . . . ?
C12 C13 C14 C15 0.2(10) . . . . ?
C18 C13 C14 C15 -178.4(6) . . . . ?
C13 C14 C15 N1 0.2(10) . . . . ?
N2 C16 C17 C18 2.2(12) . . . . ?
C16 C17 C18 C19 0.6(11) . . . . ?
C16 C17 C18 C13 -179.3(6) . . . . ?
C14 C13 C18 C17 -164.8(7) . . . . ?
C12 C13 C18 C17 16.8(9) . . . . ?
C14 C13 C18 C19 15.3(9) . . . . ?
C12 C13 C18 C19 -163.1(7) . . . . ?
C17 C18 C19 C20 -1.5(11) . . . . ?
C13 C18 C19 C20 178.4(6) . . . . ?
C18 C19 C20 N2 -0.3(11) . . . . ?
O9 C21 C22 C23 -178.6(6) . . . . ?
C26 C21 C22 C23 -1.6(8) . . . . ?
O9 C21 C22 S2 4.9(7) . . . . ?
C26 C21 C22 S2 -178.0(4) . . . . ?
C21 C22 C23 C24 2.0(10) . . . . ?
S2 C22 C23 C24 178.4(5) . . . . ?
C22 C23 C24 C25 -0.3(9) . . . . ?
C22 C23 C24 S1 178.2(5) . . . . ?
C23 C24 C25 C26 -1.7(9) . . . . ?
S1 C24 C25 C26 179.8(5) . . . . ?
C24 C25 C26 C21 2.1(9) . . . . ?
C24 C25 C26 N3 -177.5(5) . . . . ?
O9 C21 C26 C25 176.5(6) . . . . ?
C22 C21 C26 C25 -0.4(8) . . . . ?
O9 C21 C26 N3 -4.0(9) . . . . ?
C22 C21 C26 N3 179.1(5) . . . . ?
N5 C27 C28 C29 0.5(10) . . . . ?
C27 C28 C29 C30 -1.0(8) . . . . ?
C27 C28 C29 C34 174.5(5) . . . . ?
C28 C29 C30 C31 0.3(9) . . . . ?
C34 C29 C30 C31 -175.3(6) . . . . ?
C29 C30 C31 N5 1.0(11) . . . . ?
N4 C32 C33 C34 0.9(12) . . . . ?
C32 C33 C34 C35 -0.8(10) . . . . ?
C32 C33 C34 C29 175.5(6) . . . . ?
C30 C29 C34 C33 -14.6(9) . . . . ?
C28 C29 C34 C33 170.0(6) . . . . ?
C30 C29 C34 C35 161.5(6) . . . . ?
C28 C29 C34 C35 -13.8(9) . . . . ?
C33 C34 C35 C36 1.4(10) . . . . ?
C29 C34 C35 C36 -175.0(7) . . . . ?
C34 C35 C36 N4 -2.4(13) . . . . ?
N6 C6 C7 C8 -1.3(12) . . . . ?
C9 C8 C7 C6 2.7(12) . . . . ?
C3 C8 C7 C6 -179.7(6) . . . . ?
C12 C11 N1 C15 2.1(10) . . . . ?
C12 C11 N1 Ag1 -177.3(5) . . . . ?
C14 C15 N1 C11 -1.3(11) . . . . ?
C14 C15 N1 Ag1 178.1(5) . . . . ?
C17 C16 N2 C20 -3.9(12) . . . . ?
C17 C16 N2 Ag1 176.9(5) . . . 1_565 ?
C19 C20 N2 C16 2.9(12) . . . . ?
C19 C20 N2 Ag1 -177.9(5) . . . 1_565 ?
C25 C26 N3 O8 146.6(6) . . . . ?
C21 C26 N3 O8 -33.0(8) . . . . ?
C25 C26 N3 O7 -31.3(8) . . . . ?
C21 C26 N3 O7 149.1(6) . . . . ?
C35 C36 N4 C32 2.4(13) . . . . ?
C35 C36 N4 Ag3 179.9(6) . . . . ?
C33 C32 N4 C36 -1.7(12) . . . . ?
C33 C32 N4 Ag3 -179.2(5) . . . . ?
N5 Ag3 N4 C36 98.8(15) 1_545 . . . ?
Ag2 Ag3 N4 C36 -95.9(7) . . . . ?
N5 Ag3 N4 C32 -83.8(15) 1_545 . . . ?
Ag2 Ag3 N4 C32 81.5(6) . . . . ?
C28 C27 N5 C31 0.7(10) . . . . ?
C28 C27 N5 Ag3 -176.4(5) . . . 1_565 ?
C30 C31 N5 C27 -1.4(10) . . . . ?
C30 C31 N5 Ag3 175.7(5) . . . 1_565 ?
C7 C6 N6 C10 0.2(12) . . . . ?
C7 C6 N6 Ag2 -178.3(5) . . . . ?
C9 C10 N6 C6 -0.8(11) . . . . ?
C9 C10 N6 Ag2 177.8(5) . . . . ?
Ag3 Ag2 N6 C6 85.4(6) . . . . ?
Ag3 Ag2 N6 C10 -93.0(6) . . . . ?
C2 C1 N7 C5 -2.6(11) . . . . ?
C2 C1 N7 Ag2 179.8(5) . . . 1_565 ?
C4 C5 N7 C1 2.1(12) . . . . ?
C4 C5 N7 Ag2 179.8(5) . . . 1_565 ?
C25 C24 S1 O1 -125.4(5) . . . . ?
C23 C24 S1 O1 56.2(6) . . . . ?
C25 C24 S1 O2 111.7(5) . . . . ?
C23 C24 S1 O2 -66.8(6) . . . . ?
C25 C24 S1 O3 -6.3(6) . . . . ?
C23 C24 S1 O3 175.3(5) . . . . ?
C23 C22 S2 O5 125.7(5) . . . . ?
C21 C22 S2 O5 -57.8(5) . . . . ?
C23 C22 S2 O6 -112.8(5) . . . . ?
C21 C22 S2 O6 63.8(5) . . . . ?
C23 C22 S2 O4 6.6(6) . . . . ?
C21 C22 S2 O4 -176.9(4) . . . . ?
